data_4023435
loop_
_publ_author_name
'Shin-ichiro Kato'
'Yasuhiro Nonaka'
'Toshiaki Shimasaki'
'Kenta Goto'
'Teruo Shinmyozu'

_publ_section_title
;
 Novel Pyromellitic Diimide-Based Macrocycle with a Linear
 \p-Electronic System and Bis(phenylethynyl)pyromellitic Diimide:
 Syntheses, Structures, Photophysical Properties, and Redox
 Characteristics
;
_journal_name_full 'Journal of Organic Chemistry'
_journal_page_first 4063
_journal_page_last 4075
_journal_paper_doi 10.1021/jo800283r
_journal_volume 73
_journal_year 2008
_chemical_formula_sum 'C100 H100 N4 O12'
_chemical_formula_weight 1549.84
_chemical_name_systematic
; 
 ? 
;
_space_group_IT_number 2
_symmetry_cell_setting triclinic
_symmetry_space_group_name_Hall '-P 1'
_symmetry_space_group_name_H-M 'P -1'
_atom_sites_solution_hydrogens geom
_atom_sites_solution_primary direct
_atom_sites_solution_secondary difmap
_audit_creation_method SHELXL-97
_cell_angle_alpha 70.989(8)
_cell_angle_beta 76.628(6)
_cell_angle_gamma 74.113(8)
_cell_formula_units_Z 1
_cell_length_a 8.9172(13)
_cell_length_b 13.684(3)
_cell_length_c 18.767(3)
_cell_measurement_temperature 123(2)
_cell_volume 2056.7(6)
_computing_cell_refinement PROCESS-AUTO
_computing_data_collection PROCESS-AUTO
_computing_molecular_graphics 'ORTEP 3 for windows'
_computing_structure_refinement 'SHELXL-97 (Sheldrick, 1997)'
_computing_structure_solution 'SHELXS-97 (Sheldrick, 1990)'
_diffrn_ambient_temperature 123(2)
_diffrn_detector_area_resol_mean 10.00
_diffrn_measured_fraction_theta_full 0.996
_diffrn_measured_fraction_theta_max 0.996
_diffrn_measurement_device_type 'Rigaku RAXIS-RAPID'
_diffrn_measurement_method \w
_diffrn_radiation_monochromator graphite
_diffrn_radiation_source 'fine-focus sealed tube'
_diffrn_radiation_type MoK\a
_diffrn_radiation_wavelength 0.71075
_diffrn_reflns_av_R_equivalents 0.0453
_diffrn_reflns_av_sigmaI/netI 0.0396
_diffrn_reflns_limit_h_max 10
_diffrn_reflns_limit_h_min -11
_diffrn_reflns_limit_k_max 17
_diffrn_reflns_limit_k_min -17
_diffrn_reflns_limit_l_max 24
_diffrn_reflns_limit_l_min -24
_diffrn_reflns_number 34591
_diffrn_reflns_theta_full 27.48
_diffrn_reflns_theta_max 27.48
_diffrn_reflns_theta_min 3.07
_exptl_absorpt_coefficient_mu 0.082
_exptl_absorpt_correction_T_max 0.9959
_exptl_absorpt_correction_T_min 0.9712
_exptl_absorpt_correction_type multi-scan
_exptl_absorpt_process_details
;
    Higashi, T. (1995). Program for Absorption Correction.
    Rigaku Corporation, Tokyo, Japan.
;
_exptl_crystal_colour orange
_exptl_crystal_density_diffrn 1.251
_exptl_crystal_density_method 'not measured'
_exptl_crystal_description platelet
_exptl_crystal_F_000 824
_exptl_crystal_size_max 0.36
_exptl_crystal_size_mid 0.10
_exptl_crystal_size_min 0.05
_refine_diff_density_max 0.349
_refine_diff_density_min -0.251
_refine_diff_density_rms 0.054
_refine_ls_extinction_method none
_refine_ls_goodness_of_fit_ref 1.048
_refine_ls_hydrogen_treatment none
_refine_ls_matrix_type full
_refine_ls_number_parameters 525
_refine_ls_number_reflns 9396
_refine_ls_number_restraints 0
_refine_ls_restrained_S_all 1.048
_refine_ls_R_factor_all 0.0730
_refine_ls_R_factor_gt 0.0501
_refine_ls_shift/su_max 0.000
_refine_ls_shift/su_mean 0.000
_refine_ls_structure_factor_coef Fsqd
_refine_ls_weighting_details 'calc w=1/[\s^2^(Fo^2^)+(0.0441P)^2^+1.0530P] where P=(Fo^2^+2Fc^2^)/3'
_refine_ls_weighting_scheme calc
_refine_ls_wR_factor_gt 0.1134
_refine_ls_wR_factor_ref 0.1247
_reflns_number_gt 6949
_reflns_number_total 9396
_reflns_threshold_expression >2sigma(I)
_cod_data_source_file jo800283r-File001.cif
_cod_data_source_block macrocycle
_cod_database_code 4023435

loop_
_symmetry_equiv_pos_as_xyz
'x, y, z'
'-x, -y, -z'

loop_
_atom_site_label
_atom_site_type_symbol
_atom_site_fract_x
_atom_site_fract_y
_atom_site_fract_z
_atom_site_U_iso_or_equiv
_atom_site_adp_type
_atom_site_occupancy
_atom_site_symmetry_multiplicity
_atom_site_calc_flag
_atom_site_refinement_flags
_atom_site_disorder_assembly
_atom_site_disorder_group
C1 C 0.23190(18) 0.58624(12) -0.08192(9) 0.0234(3) Uani 1 1 d . . .
C2 C 0.23018(18) 0.69158(12) -0.14033(10) 0.0250(3) Uani 1 1 d . . .
O1 O 0.25190(14) 0.77165(9) -0.13486(7) 0.0320(3) Uani 1 1 d . . .
N1 N 0.19777(16) 0.67937(10) -0.20579(8) 0.0261(3) Uani 1 1 d . . .
C3 C 0.16734(19) 0.58001(13) -0.19388(10) 0.0264(3) Uani 1 1 d . . .
O2 O 0.13230(16) 0.55126(10) -0.24096(7) 0.0367(3) Uani 1 1 d . . .
C4 C 0.19057(18) 0.52060(12) -0.11348(9) 0.0238(3) Uani 1 1 d . . .
C5 C 0.18479(18) 0.41436(12) -0.07431(9) 0.0235(3) Uani 1 1 d . . .
C6 C 0.24097(18) 0.37926(12) -0.00426(9) 0.0231(3) Uani 1 1 d . . .
C7 C 0.27436(19) 0.26868(12) 0.04734(10) 0.0256(3) Uani 1 1 d . . .
O3 O 0.24864(15) 0.18918(9) 0.04288(7) 0.0334(3) Uani 1 1 d . . .
N2 N 0.34520(16) 0.27439(10) 0.10439(8) 0.0258(3) Uani 1 1 d . . .
C8 C 0.35401(19) 0.37744(12) 0.09707(9) 0.0247(3) Uani 1 1 d . . .
O4 O 0.40779(14) 0.40374(9) 0.13970(7) 0.0307(3) Uani 1 1 d . . .
C9 C 0.28607(18) 0.44430(12) 0.02637(9) 0.0233(3) Uani 1 1 d . . .
C10 C 0.27743(18) 0.55248(12) -0.00961(9) 0.0231(3) Uani 1 1 d . . .
C11 C 0.39992(19) 0.18249(13) 0.16566(10) 0.0286(4) Uani 1 1 d . . .
H1 H 0.4708 0.2006 0.1907 0.034 Uiso 1 1 calc R . .
H2 H 0.4616 0.1240 0.1437 0.034 Uiso 1 1 calc R . .
C12 C 0.26466(19) 0.14546(12) 0.22484(9) 0.0245(3) Uani 1 1 d . . .
C13 C 0.29311(18) 0.05038(12) 0.28177(9) 0.0230(3) Uani 1 1 d . . .
C14 C 0.17000(19) 0.01324(12) 0.33575(9) 0.0237(3) Uani 1 1 d . . .
H3 H 0.1903 -0.0526 0.3736 0.028 Uiso 1 1 calc R . .
C15 C 0.01686(19) 0.07407(12) 0.33345(9) 0.0230(3) Uani 1 1 d . . .
C16 C -0.01430(19) 0.17038(12) 0.27791(9) 0.0242(3) Uani 1 1 d . . .
C17 C 0.11107(19) 0.20352(12) 0.22490(9) 0.0259(3) Uani 1 1 d . . .
H4 H 0.0907 0.2691 0.1868 0.031 Uiso 1 1 calc R . .
C18 C -0.1822(2) 0.23500(13) 0.27620(10) 0.0301(4) Uani 1 1 d . . .
H5 H -0.2534 0.1879 0.2816 0.036 Uiso 1 1 calc R . .
H6 H -0.2156 0.2652 0.3201 0.036 Uiso 1 1 calc R . .
C19 C 0.1330(2) 0.34692(13) -0.10287(10) 0.0271(3) Uani 1 1 d . . .
C20 C 0.0921(2) 0.28314(13) -0.12063(10) 0.0279(4) Uani 1 1 d . . .
C21 C 0.05267(19) 0.20114(13) -0.13978(10) 0.0270(3) Uani 1 1 d . . .
C22 C 0.1008(2) 0.09601(14) -0.09803(11) 0.0349(4) Uani 1 1 d . . .
H7 H 0.1565 0.0799 -0.0567 0.042 Uiso 1 1 calc R . .
C23 C 0.0673(2) 0.01523(15) -0.11680(12) 0.0388(4) Uani 1 1 d . . .
H8 H 0.1007 -0.0563 -0.0886 0.047 Uiso 1 1 calc R . .
C24 C -0.0147(2) 0.03863(15) -0.17654(11) 0.0374(4) Uani 1 1 d . . .
H9 H -0.0375 -0.0169 -0.1893 0.045 Uiso 1 1 calc R . .
C25 C -0.0636(2) 0.14244(15) -0.21770(11) 0.0340(4) Uani 1 1 d . . .
H10 H -0.1204 0.1580 -0.2585 0.041 Uiso 1 1 calc R . .
C26 C -0.0305(2) 0.22393(14) -0.19990(10) 0.0300(4) Uani 1 1 d . . .
H11 H -0.0642 0.2952 -0.2285 0.036 Uiso 1 1 calc R . .
C27 C 0.31655(19) 0.62107(12) 0.02275(9) 0.0255(3) Uani 1 1 d . . .
C28 C 0.34656(19) 0.68084(13) 0.04894(10) 0.0266(3) Uani 1 1 d . . .
C29 C 0.38592(18) 0.75229(12) 0.07923(9) 0.0245(3) Uani 1 1 d . . .
C30 C 0.3498(2) 0.86116(13) 0.04476(10) 0.0311(4) Uani 1 1 d . . .
H12 H 0.2988 0.8882 0.0009 0.037 Uiso 1 1 calc R . .
C31 C 0.3883(2) 0.92955(15) 0.07451(12) 0.0389(4) Uani 1 1 d . . .
H13 H 0.3623 1.0037 0.0516 0.047 Uiso 1 1 calc R . .
C32 C 0.4644(2) 0.89035(17) 0.13729(12) 0.0411(5) Uani 1 1 d . . .
H14 H 0.4920 0.9376 0.1571 0.049 Uiso 1 1 calc R . .
C33 C 0.5008(2) 0.78280(17) 0.17163(11) 0.0393(4) Uani 1 1 d . . .
H15 H 0.5536 0.7563 0.2148 0.047 Uiso 1 1 calc R . .
C34 C 0.4608(2) 0.71349(14) 0.14341(10) 0.0305(4) Uani 1 1 d . . .
H16 H 0.4843 0.6396 0.1677 0.037 Uiso 1 1 calc R . .
O5 O 0.44890(13) -0.00039(9) 0.27994(6) 0.0264(3) Uani 1 1 d . . .
C35 C 0.49150(19) -0.10071(12) 0.33438(9) 0.0265(3) Uani 1 1 d . . .
H17 H 0.4417 -0.1535 0.3286 0.032 Uiso 1 1 calc R . .
H18 H 0.4569 -0.0942 0.3870 0.032 Uiso 1 1 calc R . .
C36 C 0.6701(2) -0.13374(13) 0.31801(10) 0.0290(4) Uani 1 1 d . . .
H19 H 0.7165 -0.0779 0.3217 0.035 Uiso 1 1 calc R . .
H20 H 0.7014 -0.1390 0.2650 0.035 Uiso 1 1 calc R . .
C37 C 0.7386(2) -0.23898(14) 0.37188(10) 0.0322(4) Uani 1 1 d . . .
H21 H 0.8551 -0.2494 0.3622 0.039 Uiso 1 1 calc R . .
H22 H 0.7023 -0.2346 0.4250 0.039 Uiso 1 1 calc R . .
C38 C 0.6959(2) -0.33533(14) 0.36539(11) 0.0357(4) Uani 1 1 d . . .
H23 H 0.7120 -0.3322 0.3108 0.043 Uiso 1 1 calc R . .
H24 H 0.5824 -0.3326 0.3856 0.043 Uiso 1 1 calc R . .
C39 C 0.7912(2) -0.44035(15) 0.40772(12) 0.0402(4) Uani 1 1 d . . .
H25 H 0.8981 -0.4533 0.3779 0.048 Uiso 1 1 calc R . .
H26 H 0.8029 -0.4350 0.4574 0.048 Uiso 1 1 calc R . .
C40 C 0.7181(2) -0.53388(14) 0.42172(11) 0.0342(4) Uani 1 1 d . . .
H27 H 0.6203 -0.5269 0.4592 0.041 Uiso 1 1 calc R . .
H28 H 0.6878 -0.5309 0.3734 0.041 Uiso 1 1 calc R . .
C41 C 0.8226(3) -0.64101(15) 0.45068(13) 0.0440(5) Uani 1 1 d . . .
H29 H 0.9079 -0.6556 0.4087 0.053 Uiso 1 1 calc R . .
H30 H 0.8725 -0.6391 0.4921 0.053 Uiso 1 1 calc R . .
C42 C 0.7355(3) -0.73010(16) 0.48041(13) 0.0474(5) Uani 1 1 d . . .
H31 H 0.6632 -0.7229 0.5274 0.071 Uiso 1 1 calc R . .
H32 H 0.8114 -0.7980 0.4912 0.071 Uiso 1 1 calc R . .
H33 H 0.6751 -0.7272 0.4420 0.071 Uiso 1 1 calc R . .
O6 O -0.11299(13) 0.04651(9) 0.38447(7) 0.0284(3) Uani 1 1 d . . .
C43 C -0.09121(19) -0.05424(12) 0.44003(9) 0.0262(3) Uani 1 1 d . . .
H34 H -0.0114 -0.0597 0.4708 0.031 Uiso 1 1 calc R . .
H35 H -0.0536 -0.1114 0.4145 0.031 Uiso 1 1 calc R . .
C44 C -0.24787(19) -0.06544(13) 0.49097(9) 0.0267(3) Uani 1 1 d . . .
H36 H -0.3266 -0.0606 0.4598 0.032 Uiso 1 1 calc R . .
H37 H -0.2861 -0.0067 0.5150 0.032 Uiso 1 1 calc R . .
C45 C -0.2321(2) -0.17082(13) 0.55285(9) 0.0267(3) Uani 1 1 d . . .
H38 H -0.1851 -0.2288 0.5285 0.032 Uiso 1 1 calc R . .
H39 H -0.1588 -0.1729 0.5859 0.032 Uiso 1 1 calc R . .
C46 C -0.3884(2) -0.19020(14) 0.60221(10) 0.0310(4) Uani 1 1 d . . .
H40 H -0.4636 -0.1846 0.5689 0.037 Uiso 1 1 calc R . .
H41 H -0.4328 -0.1344 0.6288 0.037 Uiso 1 1 calc R . .
C47 C -0.3727(2) -0.29847(14) 0.66151(10) 0.0347(4) Uani 1 1 d . . .
H42 H -0.2945 -0.3047 0.6935 0.042 Uiso 1 1 calc R . .
H43 H -0.4754 -0.3024 0.6952 0.042 Uiso 1 1 calc R . .
C48 C -0.3222(2) -0.39185(14) 0.62786(11) 0.0363(4) Uani 1 1 d . . .
H44 H -0.3875 -0.3788 0.5883 0.044 Uiso 1 1 calc R . .
H45 H -0.2110 -0.3963 0.6026 0.044 Uiso 1 1 calc R . .
C49 C -0.3367(3) -0.49747(15) 0.68629(12) 0.0445(5) Uani 1 1 d . . .
H46 H -0.2722 -0.5105 0.7262 0.053 Uiso 1 1 calc R . .
H47 H -0.4481 -0.4937 0.7111 0.053 Uiso 1 1 calc R . .
C50 C -0.2838(3) -0.58962(16) 0.65154(13) 0.0475(5) Uani 1 1 d . . .
H48 H -0.3461 -0.5768 0.6115 0.071 Uiso 1 1 calc R . .
H49 H -0.2993 -0.6550 0.6912 0.071 Uiso 1 1 calc R . .
H50 H -0.1718 -0.5965 0.6295 0.071 Uiso 1 1 calc R . .

loop_
_atom_site_aniso_label
_atom_site_aniso_U_11
_atom_site_aniso_U_22
_atom_site_aniso_U_33
_atom_site_aniso_U_23
_atom_site_aniso_U_13
_atom_site_aniso_U_12
C1 0.0210(7) 0.0168(7) 0.0293(8) -0.0043(6) -0.0016(7) -0.0040(6)
C2 0.0192(7) 0.0193(8) 0.0325(9) -0.0031(6) -0.0028(7) -0.0039(6)
O1 0.0320(6) 0.0180(6) 0.0442(7) -0.0041(5) -0.0077(6) -0.0067(5)
N1 0.0253(7) 0.0200(7) 0.0283(7) -0.0005(5) -0.0049(6) -0.0043(5)
C3 0.0247(8) 0.0226(8) 0.0288(8) -0.0052(7) -0.0022(7) -0.0043(6)
O2 0.0468(8) 0.0332(7) 0.0315(7) -0.0082(5) -0.0102(6) -0.0087(6)
C4 0.0219(7) 0.0199(8) 0.0280(8) -0.0054(6) -0.0024(7) -0.0046(6)
C5 0.0213(7) 0.0195(7) 0.0290(8) -0.0070(6) -0.0020(7) -0.0049(6)
C6 0.0216(7) 0.0184(7) 0.0271(8) -0.0044(6) -0.0004(7) -0.0064(6)
C7 0.0237(8) 0.0188(8) 0.0309(8) -0.0030(6) -0.0017(7) -0.0059(6)
O3 0.0381(7) 0.0189(6) 0.0416(7) -0.0036(5) -0.0067(6) -0.0089(5)
N2 0.0255(7) 0.0201(7) 0.0281(7) -0.0005(5) -0.0035(6) -0.0070(5)
C8 0.0234(8) 0.0217(8) 0.0256(8) -0.0034(6) -0.0003(7) -0.0066(6)
O4 0.0339(6) 0.0303(6) 0.0281(6) -0.0049(5) -0.0067(5) -0.0095(5)
C9 0.0225(7) 0.0191(7) 0.0258(8) -0.0045(6) -0.0004(7) -0.0056(6)
C10 0.0206(7) 0.0193(7) 0.0277(8) -0.0056(6) -0.0011(6) -0.0048(6)
C11 0.0241(8) 0.0225(8) 0.0307(9) 0.0035(7) -0.0040(7) -0.0052(6)
C12 0.0259(8) 0.0200(8) 0.0260(8) -0.0031(6) -0.0026(7) -0.0075(6)
C13 0.0234(8) 0.0204(7) 0.0259(8) -0.0059(6) -0.0053(7) -0.0053(6)
C14 0.0282(8) 0.0179(7) 0.0232(8) -0.0014(6) -0.0049(7) -0.0067(6)
C15 0.0251(8) 0.0210(7) 0.0228(7) -0.0034(6) -0.0031(7) -0.0088(6)
C16 0.0236(8) 0.0212(8) 0.0259(8) -0.0036(6) -0.0040(7) -0.0056(6)
C17 0.0270(8) 0.0185(7) 0.0280(8) 0.0003(6) -0.0054(7) -0.0057(6)
C18 0.0261(8) 0.0252(8) 0.0287(8) 0.0037(7) -0.0025(7) -0.0043(7)
C19 0.0276(8) 0.0209(8) 0.0311(8) -0.0064(7) -0.0023(7) -0.0055(6)
C20 0.0261(8) 0.0238(8) 0.0326(9) -0.0074(7) -0.0045(7) -0.0039(7)
C21 0.0253(8) 0.0268(8) 0.0314(9) -0.0113(7) -0.0031(7) -0.0072(7)
C22 0.0408(10) 0.0270(9) 0.0403(10) -0.0090(8) -0.0149(9) -0.0059(8)
C23 0.0472(11) 0.0244(9) 0.0472(11) -0.0096(8) -0.0131(9) -0.0074(8)
C24 0.0411(10) 0.0359(10) 0.0443(11) -0.0190(9) -0.0062(9) -0.0137(8)
C25 0.0310(9) 0.0413(10) 0.0343(9) -0.0153(8) -0.0047(8) -0.0101(8)
C26 0.0285(8) 0.0297(9) 0.0313(9) -0.0081(7) -0.0034(7) -0.0072(7)
C27 0.0235(8) 0.0204(8) 0.0298(8) -0.0048(7) -0.0005(7) -0.0059(6)
C28 0.0240(8) 0.0236(8) 0.0299(8) -0.0068(7) -0.0002(7) -0.0055(6)
C29 0.0229(8) 0.0217(8) 0.0288(8) -0.0084(6) -0.0013(7) -0.0052(6)
C30 0.0359(9) 0.0236(8) 0.0311(9) -0.0062(7) -0.0047(8) -0.0045(7)
C31 0.0452(11) 0.0254(9) 0.0456(11) -0.0129(8) 0.0022(9) -0.0110(8)
C32 0.0413(11) 0.0457(12) 0.0481(11) -0.0271(10) -0.0001(9) -0.0173(9)
C33 0.0334(10) 0.0530(12) 0.0370(10) -0.0191(9) -0.0081(8) -0.0081(9)
C34 0.0290(9) 0.0289(9) 0.0307(9) -0.0065(7) -0.0041(7) -0.0039(7)
O5 0.0236(6) 0.0219(6) 0.0278(6) -0.0002(5) -0.0045(5) -0.0033(4)
C35 0.0295(8) 0.0206(8) 0.0248(8) -0.0010(6) -0.0064(7) -0.0028(6)
C36 0.0274(8) 0.0268(8) 0.0296(8) -0.0045(7) -0.0065(7) -0.0031(7)
C37 0.0309(9) 0.0287(9) 0.0338(9) -0.0048(7) -0.0106(8) -0.0015(7)
C38 0.0368(10) 0.0268(9) 0.0402(10) -0.0047(8) -0.0126(9) -0.0015(7)
C39 0.0410(11) 0.0287(9) 0.0477(11) -0.0055(8) -0.0160(9) -0.0013(8)
C40 0.0350(9) 0.0287(9) 0.0330(9) -0.0047(7) -0.0057(8) -0.0019(7)
C41 0.0469(12) 0.0298(10) 0.0515(12) -0.0061(9) -0.0177(10) -0.0005(9)
C42 0.0571(13) 0.0302(10) 0.0469(12) -0.0022(9) -0.0105(11) -0.0052(9)
O6 0.0253(6) 0.0233(6) 0.0286(6) 0.0024(5) -0.0011(5) -0.0068(5)
C43 0.0288(8) 0.0210(8) 0.0245(8) 0.0000(6) -0.0039(7) -0.0066(6)
C44 0.0273(8) 0.0244(8) 0.0270(8) -0.0048(7) -0.0032(7) -0.0070(7)
C45 0.0288(8) 0.0254(8) 0.0235(8) -0.0026(6) -0.0030(7) -0.0084(7)
C46 0.0299(9) 0.0288(9) 0.0291(9) -0.0016(7) -0.0021(7) -0.0081(7)
C47 0.0336(9) 0.0323(9) 0.0301(9) 0.0008(7) 0.0000(8) -0.0097(8)
C48 0.0390(10) 0.0309(9) 0.0337(9) 0.0029(8) -0.0081(8) -0.0115(8)
C49 0.0502(12) 0.0325(10) 0.0420(11) 0.0038(8) -0.0062(10) -0.0130(9)
C50 0.0516(12) 0.0320(10) 0.0551(13) 0.0007(9) -0.0158(11) -0.0122(9)

loop_
_atom_type_symbol
_atom_type_description
_atom_type_scat_dispersion_real
_atom_type_scat_dispersion_imag
_atom_type_scat_source
C C 0.0033 0.0016 'International Tables Vol C Tables 4.2.6.8 and 6.1.1.4'
H H 0.0000 0.0000 'International Tables Vol C Tables 4.2.6.8 and 6.1.1.4'
N N 0.0061 0.0033 'International Tables Vol C Tables 4.2.6.8 and 6.1.1.4'
O O 0.0106 0.0060 'International Tables Vol C Tables 4.2.6.8 and 6.1.1.4'

loop_
_geom_angle_atom_site_label_1
_geom_angle_atom_site_label_2
_geom_angle_atom_site_label_3
_geom_angle
_geom_angle_site_symmetry_1
_geom_angle_site_symmetry_3
_geom_angle_publ_flag
C4 C1 C10 123.45(14) . . ?
C4 C1 C2 108.04(14) . . ?
C10 C1 C2 128.35(14) . . ?
O1 C2 N1 125.18(15) . . ?
O1 C2 C1 129.36(16) . . ?
N1 C2 C1 105.46(13) . . ?
C2 N1 C3 112.51(13) . . ?
C2 N1 C18 123.16(14) . 2_565 ?
C3 N1 C18 124.06(14) . 2_565 ?
O2 C3 N1 125.18(15) . . ?
O2 C3 C4 129.29(15) . . ?
N1 C3 C4 105.52(14) . . ?
C1 C4 C5 122.83(15) . . ?
C1 C4 C3 108.29(14) . . ?
C5 C4 C3 128.74(15) . . ?
C6 C5 C4 113.17(14) . . ?
C6 C5 C19 122.49(14) . . ?
C4 C5 C19 124.31(15) . . ?
C9 C6 C5 123.68(14) . . ?
C9 C6 C7 107.86(14) . . ?
C5 C6 C7 128.33(14) . . ?
O3 C7 N2 125.02(15) . . ?
O3 C7 C6 129.35(16) . . ?
N2 C7 C6 105.63(13) . . ?
C8 N2 C7 112.56(13) . . ?
C8 N2 C11 124.21(14) . . ?
C7 N2 C11 123.21(14) . . ?
O4 C8 N2 125.54(15) . . ?
O4 C8 C9 129.02(15) . . ?
N2 C8 C9 105.43(13) . . ?
C6 C9 C10 122.76(15) . . ?
C6 C9 C8 108.44(14) . . ?
C10 C9 C8 128.61(15) . . ?
C9 C10 C1 113.69(14) . . ?
C9 C10 C27 123.35(15) . . ?
C1 C10 C27 122.92(14) . . ?
N2 C11 C12 112.18(13) . . ?
N2 C11 H1 109.2 . . ?
C12 C11 H1 109.2 . . ?
N2 C11 H2 109.2 . . ?
C12 C11 H2 109.2 . . ?
H1 C11 H2 107.9 . . ?
C17 C12 C13 117.86(15) . . ?
C17 C12 C11 122.12(14) . . ?
C13 C12 C11 120.01(14) . . ?
O5 C13 C12 114.48(14) . . ?
O5 C13 C14 124.42(14) . . ?
C12 C13 C14 121.09(14) . . ?
C15 C14 C13 119.10(14) . . ?
C15 C14 H3 120.4 . . ?
C13 C14 H3 120.4 . . ?
O6 C15 C16 114.89(14) . . ?
O6 C15 C14 124.21(14) . . ?
C16 C15 C14 120.90(15) . . ?
C17 C16 C15 118.05(15) . . ?
C17 C16 C18 121.95(14) . . ?
C15 C16 C18 119.99(14) . . ?
C12 C17 C16 122.96(15) . . ?
C12 C17 H4 118.5 . . ?
C16 C17 H4 118.5 . . ?
N1 C18 C16 112.26(13) 2_565 . ?
N1 C18 H5 109.2 2_565 . ?
C16 C18 H5 109.2 . . ?
N1 C18 H6 109.2 2_565 . ?
C16 C18 H6 109.2 . . ?
H5 C18 H6 107.9 . . ?
C20 C19 C5 173.87(18) . . ?
C19 C20 C21 175.87(18) . . ?
C22 C21 C26 119.48(16) . . ?
C22 C21 C20 119.05(16) . . ?
C26 C21 C20 121.46(16) . . ?
C23 C22 C21 120.02(17) . . ?
C23 C22 H7 120.0 . . ?
C21 C22 H7 120.0 . . ?
C24 C23 C22 120.03(18) . . ?
C24 C23 H8 120.0 . . ?
C22 C23 H8 120.0 . . ?
C25 C24 C23 120.25(17) . . ?
C25 C24 H9 119.9 . . ?
C23 C24 H9 119.9 . . ?
C24 C25 C26 120.42(17) . . ?
C24 C25 H10 119.8 . . ?
C26 C25 H10 119.8 . . ?
C25 C26 C21 119.79(17) . . ?
C25 C26 H11 120.1 . . ?
C21 C26 H11 120.1 . . ?
C28 C27 C10 178.26(18) . . ?
C27 C28 C29 178.70(18) . . ?
C34 C29 C30 119.58(16) . . ?
C34 C29 C28 120.09(15) . . ?
C30 C29 C28 120.33(15) . . ?
C31 C30 C29 119.86(17) . . ?
C31 C30 H12 120.1 . . ?
C29 C30 H12 120.1 . . ?
C32 C31 C30 120.14(18) . . ?
C32 C31 H13 119.9 . . ?
C30 C31 H13 119.9 . . ?
C31 C32 C33 120.36(18) . . ?
C31 C32 H14 119.8 . . ?
C33 C32 H14 119.8 . . ?
C32 C33 C34 120.26(18) . . ?
C32 C33 H15 119.9 . . ?
C34 C33 H15 119.9 . . ?
C33 C34 C29 119.79(17) . . ?
C33 C34 H16 120.1 . . ?
C29 C34 H16 120.1 . . ?
C13 O5 C35 119.31(12) . . ?
O5 C35 C36 106.08(13) . . ?
O5 C35 H17 110.5 . . ?
C36 C35 H17 110.5 . . ?
O5 C35 H18 110.5 . . ?
C36 C35 H18 110.5 . . ?
H17 C35 H18 108.7 . . ?
C35 C36 C37 113.81(14) . . ?
C35 C36 H19 108.8 . . ?
C37 C36 H19 108.8 . . ?
C35 C36 H20 108.8 . . ?
C37 C36 H20 108.8 . . ?
H19 C36 H20 107.7 . . ?
C38 C37 C36 115.31(15) . . ?
C38 C37 H21 108.4 . . ?
C36 C37 H21 108.4 . . ?
C38 C37 H22 108.4 . . ?
C36 C37 H22 108.4 . . ?
H21 C37 H22 107.5 . . ?
C37 C38 C39 113.99(15) . . ?
C37 C38 H23 108.8 . . ?
C39 C38 H23 108.8 . . ?
C37 C38 H24 108.8 . . ?
C39 C38 H24 108.8 . . ?
H23 C38 H24 107.6 . . ?
C40 C39 C38 113.82(16) . . ?
C40 C39 H25 108.8 . . ?
C38 C39 H25 108.8 . . ?
C40 C39 H26 108.8 . . ?
C38 C39 H26 108.8 . . ?
H25 C39 H26 107.7 . . ?
C41 C40 C39 115.12(16) . . ?
C41 C40 H27 108.5 . . ?
C39 C40 H27 108.5 . . ?
C41 C40 H28 108.5 . . ?
C39 C40 H28 108.5 . . ?
H27 C40 H28 107.5 . . ?
C42 C41 C40 113.47(18) . . ?
C42 C41 H29 108.9 . . ?
C40 C41 H29 108.9 . . ?
C42 C41 H30 108.9 . . ?
C40 C41 H30 108.9 . . ?
H29 C41 H30 107.7 . . ?
C41 C42 H31 109.5 . . ?
C41 C42 H32 109.5 . . ?
H31 C42 H32 109.5 . . ?
C41 C42 H33 109.5 . . ?
H31 C42 H33 109.5 . . ?
H32 C42 H33 109.5 . . ?
C15 O6 C43 117.84(12) . . ?
O6 C43 C44 108.36(13) . . ?
O6 C43 H34 110.0 . . ?
C44 C43 H34 110.0 . . ?
O6 C43 H35 110.0 . . ?
C44 C43 H35 110.0 . . ?
H34 C43 H35 108.4 . . ?
C43 C44 C45 111.05(14) . . ?
C43 C44 H36 109.4 . . ?
C45 C44 H36 109.4 . . ?
C43 C44 H37 109.4 . . ?
C45 C44 H37 109.4 . . ?
H36 C44 H37 108.0 . . ?
C46 C45 C44 113.43(14) . . ?
C46 C45 H38 108.9 . . ?
C44 C45 H38 108.9 . . ?
C46 C45 H39 108.9 . . ?
C44 C45 H39 108.9 . . ?
H38 C45 H39 107.7 . . ?
C45 C46 C47 113.04(15) . . ?
C45 C46 H40 109.0 . . ?
C47 C46 H40 109.0 . . ?
C45 C46 H41 109.0 . . ?
C47 C46 H41 109.0 . . ?
H40 C46 H41 107.8 . . ?
C48 C47 C46 114.34(15) . . ?
C48 C47 H42 108.7 . . ?
C46 C47 H42 108.7 . . ?
C48 C47 H43 108.7 . . ?
C46 C47 H43 108.7 . . ?
H42 C47 H43 107.6 . . ?
C49 C48 C47 113.90(16) . . ?
C49 C48 H44 108.8 . . ?
C47 C48 H44 108.8 . . ?
C49 C48 H45 108.8 . . ?
C47 C48 H45 108.8 . . ?
H44 C48 H45 107.7 . . ?
C50 C49 C48 112.94(18) . . ?
C50 C49 H46 109.0 . . ?
C48 C49 H46 109.0 . . ?
C50 C49 H47 109.0 . . ?
C48 C49 H47 109.0 . . ?
H46 C49 H47 107.8 . . ?
C49 C50 H48 109.5 . . ?
C49 C50 H49 109.5 . . ?
H48 C50 H49 109.5 . . ?
C49 C50 H50 109.5 . . ?
H48 C50 H50 109.5 . . ?
H49 C50 H50 109.5 . . ?

loop_
_geom_bond_atom_site_label_1
_geom_bond_atom_site_label_2
_geom_bond_distance
_geom_bond_site_symmetry_2
_geom_bond_publ_flag
C1 C4 1.386(2) . ?
C1 C10 1.401(2) . ?
C1 C2 1.499(2) . ?
C2 O1 1.203(2) . ?
C2 N1 1.395(2) . ?
N1 C3 1.396(2) . ?
N1 C18 1.458(2) 2_565 ?
C3 O2 1.206(2) . ?
C3 C4 1.495(2) . ?
C4 C5 1.408(2) . ?
C5 C6 1.404(2) . ?
C5 C19 1.422(2) . ?
C6 C9 1.386(2) . ?
C6 C7 1.499(2) . ?
C7 O3 1.2032(19) . ?
C7 N2 1.395(2) . ?
N2 C8 1.394(2) . ?
N2 C11 1.457(2) . ?
C8 O4 1.208(2) . ?
C8 C9 1.497(2) . ?
C9 C10 1.401(2) . ?
C10 C27 1.421(2) . ?
C11 C12 1.514(2) . ?
C11 H1 0.9900 . ?
C11 H2 0.9900 . ?
C12 C17 1.382(2) . ?
C12 C13 1.392(2) . ?
C13 O5 1.3707(19) . ?
C13 C14 1.395(2) . ?
C14 C15 1.393(2) . ?
C14 H3 0.9500 . ?
C15 O6 1.3751(19) . ?
C15 C16 1.392(2) . ?
C16 C17 1.384(2) . ?
C16 C18 1.518(2) . ?
C17 H4 0.9500 . ?
C18 N1 1.458(2) 2_565 ?
C18 H5 0.9900 . ?
C18 H6 0.9900 . ?
C19 C20 1.194(2) . ?
C20 C21 1.432(2) . ?
C21 C22 1.397(2) . ?
C21 C26 1.397(2) . ?
C22 C23 1.385(3) . ?
C22 H7 0.9500 . ?
C23 C24 1.383(3) . ?
C23 H8 0.9500 . ?
C24 C25 1.381(3) . ?
C24 H9 0.9500 . ?
C25 C26 1.382(2) . ?
C25 H10 0.9500 . ?
C26 H11 0.9500 . ?
C27 C28 1.194(2) . ?
C28 C29 1.430(2) . ?
C29 C34 1.393(2) . ?
C29 C30 1.395(2) . ?
C30 C31 1.382(3) . ?
C30 H12 0.9500 . ?
C31 C32 1.376(3) . ?
C31 H13 0.9500 . ?
C32 C33 1.380(3) . ?
C32 H14 0.9500 . ?
C33 C34 1.381(3) . ?
C33 H15 0.9500 . ?
C34 H16 0.9500 . ?
O5 C35 1.4327(18) . ?
C35 C36 1.518(2) . ?
C35 H17 0.9900 . ?
C35 H18 0.9900 . ?
C36 C37 1.525(2) . ?
C36 H19 0.9900 . ?
C36 H20 0.9900 . ?
C37 C38 1.517(3) . ?
C37 H21 0.9900 . ?
C37 H22 0.9900 . ?
C38 C39 1.523(2) . ?
C38 H23 0.9900 . ?
C38 H24 0.9900 . ?
C39 C40 1.513(3) . ?
C39 H25 0.9900 . ?
C39 H26 0.9900 . ?
C40 C41 1.510(2) . ?
C40 H27 0.9900 . ?
C40 H28 0.9900 . ?
C41 C42 1.509(3) . ?
C41 H29 0.9900 . ?
C41 H30 0.9900 . ?
C42 H31 0.9800 . ?
C42 H32 0.9800 . ?
C42 H33 0.9800 . ?
O6 C43 1.4269(18) . ?
C43 C44 1.514(2) . ?
C43 H34 0.9900 . ?
C43 H35 0.9900 . ?
C44 C45 1.524(2) . ?
C44 H36 0.9900 . ?
C44 H37 0.9900 . ?
C45 C46 1.522(2) . ?
C45 H38 0.9900 . ?
C45 H39 0.9900 . ?
C46 C47 1.529(2) . ?
C46 H40 0.9900 . ?
C46 H41 0.9900 . ?
C47 C48 1.521(3) . ?
C47 H42 0.9900 . ?
C47 H43 0.9900 . ?
C48 C49 1.521(2) . ?
C48 H44 0.9900 . ?
C48 H45 0.9900 . ?
C49 C50 1.518(3) . ?
C49 H46 0.9900 . ?
C49 H47 0.9900 . ?
C50 H48 0.9800 . ?
C50 H49 0.9800 . ?
C50 H50 0.9800 . ?

loop_
_geom_torsion_atom_site_label_1
_geom_torsion_atom_site_label_2
_geom_torsion_atom_site_label_3
_geom_torsion_atom_site_label_4
_geom_torsion
_geom_torsion_site_symmetry_1
_geom_torsion_site_symmetry_2
_geom_torsion_site_symmetry_3
_geom_torsion_site_symmetry_4
_geom_torsion_publ_flag
C4 C1 C2 O1 176.29(16) . . . . ?
C10 C1 C2 O1 -8.2(3) . . . . ?
C4 C1 C2 N1 -3.96(17) . . . . ?
C10 C1 C2 N1 171.55(15) . . . . ?
O1 C2 N1 C3 -175.90(15) . . . . ?
C1 C2 N1 C3 4.34(17) . . . . ?
O1 C2 N1 C18 -1.6(3) . . . 2_565 ?
C1 C2 N1 C18 178.61(13) . . . 2_565 ?
C2 N1 C3 O2 177.97(16) . . . . ?
C18 N1 C3 O2 3.8(3) 2_565 . . . ?
C2 N1 C3 C4 -3.04(17) . . . . ?
C18 N1 C3 C4 -177.24(14) 2_565 . . . ?
C10 C1 C4 C5 2.5(2) . . . . ?
C2 C1 C4 C5 178.27(14) . . . . ?
C10 C1 C4 C3 -173.57(14) . . . . ?
C2 C1 C4 C3 2.21(17) . . . . ?
O2 C3 C4 C1 179.28(17) . . . . ?
N1 C3 C4 C1 0.34(17) . . . . ?
O2 C3 C4 C5 3.5(3) . . . . ?
N1 C3 C4 C5 -175.40(15) . . . . ?
C1 C4 C5 C6 -6.4(2) . . . . ?
C3 C4 C5 C6 168.78(15) . . . . ?
C1 C4 C5 C19 175.67(15) . . . . ?
C3 C4 C5 C19 -9.1(3) . . . . ?
C4 C5 C6 C9 4.8(2) . . . . ?
C19 C5 C6 C9 -177.27(15) . . . . ?
C4 C5 C6 C7 -170.47(15) . . . . ?
C19 C5 C6 C7 7.5(3) . . . . ?
C9 C6 C7 O3 177.58(17) . . . . ?
C5 C6 C7 O3 -6.6(3) . . . . ?
C9 C6 C7 N2 -2.74(17) . . . . ?
C5 C6 C7 N2 173.10(15) . . . . ?
O3 C7 N2 C8 -177.42(16) . . . . ?
C6 C7 N2 C8 2.88(17) . . . . ?
O3 C7 N2 C11 1.2(3) . . . . ?
C6 C7 N2 C11 -178.53(14) . . . . ?
C7 N2 C8 O4 178.83(15) . . . . ?
C11 N2 C8 O4 0.3(3) . . . . ?
C7 N2 C8 C9 -1.91(17) . . . . ?
C11 N2 C8 C9 179.52(14) . . . . ?
C5 C6 C9 C10 1.0(2) . . . . ?
C7 C6 C9 C10 177.06(14) . . . . ?
C5 C6 C9 C8 -174.43(14) . . . . ?
C7 C6 C9 C8 1.65(17) . . . . ?
O4 C8 C9 C6 179.28(16) . . . . ?
N2 C8 C9 C6 0.05(17) . . . . ?
O4 C8 C9 C10 4.2(3) . . . . ?
N2 C8 C9 C10 -175.01(15) . . . . ?
C6 C9 C10 C1 -5.1(2) . . . . ?
C8 C9 C10 C1 169.35(15) . . . . ?
C6 C9 C10 C27 177.08(15) . . . . ?
C8 C9 C10 C27 -8.5(3) . . . . ?
C4 C1 C10 C9 3.4(2) . . . . ?
C2 C1 C10 C9 -171.46(15) . . . . ?
C4 C1 C10 C27 -178.72(15) . . . . ?
C2 C1 C10 C27 6.4(3) . . . . ?
C8 N2 C11 C12 104.29(18) . . . . ?
C7 N2 C11 C12 -74.1(2) . . . . ?
N2 C11 C12 C17 -9.1(2) . . . . ?
N2 C11 C12 C13 171.23(14) . . . . ?
C17 C12 C13 O5 -177.33(14) . . . . ?
C11 C12 C13 O5 2.4(2) . . . . ?
C17 C12 C13 C14 1.9(2) . . . . ?
C11 C12 C13 C14 -178.34(15) . . . . ?
O5 C13 C14 C15 177.54(14) . . . . ?
C12 C13 C14 C15 -1.6(2) . . . . ?
C13 C14 C15 O6 -178.70(15) . . . . ?
C13 C14 C15 C16 0.5(2) . . . . ?
O6 C15 C16 C17 179.60(14) . . . . ?
C14 C15 C16 C17 0.4(2) . . . . ?
O6 C15 C16 C18 -1.2(2) . . . . ?
C14 C15 C16 C18 179.61(15) . . . . ?
C13 C12 C17 C16 -1.1(3) . . . . ?
C11 C12 C17 C16 179.19(16) . . . . ?
C15 C16 C17 C12 0.0(3) . . . . ?
C18 C16 C17 C12 -179.28(16) . . . . ?
C17 C16 C18 N1 11.5(2) . . . 2_565 ?
C15 C16 C18 N1 -167.68(15) . . . 2_565 ?
C6 C5 C19 C20 2.9(18) . . . . ?
C4 C5 C19 C20 -179(100) . . . . ?
C5 C19 C20 C21 -42(4) . . . . ?
C19 C20 C21 C22 26(3) . . . . ?
C19 C20 C21 C26 -153(3) . . . . ?
C26 C21 C22 C23 0.6(3) . . . . ?
C20 C21 C22 C23 -178.38(17) . . . . ?
C21 C22 C23 C24 -0.5(3) . . . . ?
C22 C23 C24 C25 0.0(3) . . . . ?
C23 C24 C25 C26 0.3(3) . . . . ?
C24 C25 C26 C21 -0.1(3) . . . . ?
C22 C21 C26 C25 -0.3(3) . . . . ?
C20 C21 C26 C25 178.65(16) . . . . ?
C9 C10 C27 C28 -150(6) . . . . ?
C1 C10 C27 C28 32(6) . . . . ?
C10 C27 C28 C29 -109(9) . . . . ?
C27 C28 C29 C34 -90(8) . . . . ?
C27 C28 C29 C30 90(8) . . . . ?
C34 C29 C30 C31 -0.1(3) . . . . ?
C28 C29 C30 C31 179.98(16) . . . . ?
C29 C30 C31 C32 1.0(3) . . . . ?
C30 C31 C32 C33 -0.9(3) . . . . ?
C31 C32 C33 C34 -0.2(3) . . . . ?
C32 C33 C34 C29 1.1(3) . . . . ?
C30 C29 C34 C33 -1.0(3) . . . . ?
C28 C29 C34 C33 178.95(16) . . . . ?
C12 C13 O5 C35 -178.01(14) . . . . ?
C14 C13 O5 C35 2.8(2) . . . . ?
C13 O5 C35 C36 -178.90(13) . . . . ?
O5 C35 C36 C37 178.84(14) . . . . ?
C35 C36 C37 C38 66.3(2) . . . . ?
C36 C37 C38 C39 168.38(16) . . . . ?
C37 C38 C39 C40 162.46(17) . . . . ?
C38 C39 C40 C41 169.55(17) . . . . ?
C39 C40 C41 C42 167.14(18) . . . . ?
C16 C15 O6 C43 176.21(14) . . . . ?
C14 C15 O6 C43 -4.6(2) . . . . ?
C15 O6 C43 C44 178.18(13) . . . . ?
O6 C43 C44 C45 -178.84(13) . . . . ?
C43 C44 C45 C46 -175.65(14) . . . . ?
C44 C45 C46 C47 177.11(15) . . . . ?
C45 C46 C47 C48 -64.9(2) . . . . ?
C46 C47 C48 C49 -169.03(16) . . . . ?
C47 C48 C49 C50 -179.31(17) . . . . ?
